data_7029096
loop_
_publ_author_name
'Perrin, Andrea'
'Myers, Dominic'
'Fucke, Katharina'
'Musa, Osama M.'
'Steed, Jonathan W.'

_publ_section_title
;
 N-Alkyl pyrrolidone ether podands as versatile alkali metal ion chelants.
;
_journal_issue 8
_journal_name_full 'Dalton transactions (Cambridge, England : 2003)'
_journal_page_first 3153
_journal_page_last 3161
_journal_paper_doi 10.1039/c3dt53001a
_journal_volume 43
_journal_year 2014
_chemical_formula_sum 'C24 H40 F6 K N4 O6 P'
_chemical_formula_weight 664.67
_chemical_name_systematic
; 
 ? 
;
_space_group_IT_number 2
_symmetry_cell_setting triclinic
_symmetry_space_group_name_Hall '-P 1'
_symmetry_space_group_name_H-M 'P -1'
_atom_sites_solution_hydrogens geom
_atom_sites_solution_primary direct
_atom_sites_solution_secondary difmap
_audit_creation_method SHELXL-97
_cell_angle_alpha 79.410(3)
_cell_angle_beta 79.591(3)
_cell_angle_gamma 74.036(3)
_cell_formula_units_Z 1
_cell_length_a 7.0028(2)
_cell_length_b 8.6199(3)
_cell_length_c 13.2814(4)
_cell_measurement_temperature 120(2)
_cell_measurement_theta_max 30.6025
_cell_measurement_theta_min 2.7398
_cell_volume 750.45(4)
_computing_cell_refinement
;
CrysAlisPro, Agilent Technologies,
Version 1.171.35.15 (release 03-08-2011 CrysAlis171 .NET)
(compiled Aug  3 2011,13:03:54)
;
_computing_data_collection
;
CrysAlisPro, Agilent Technologies,
Version 1.171.35.15 (release 03-08-2011 CrysAlis171 .NET)
(compiled Aug  3 2011,13:03:54)
;
_computing_data_reduction
;
CrysAlisPro, Agilent Technologies,
Version 1.171.35.15 (release 03-08-2011 CrysAlis171 .NET)
(compiled Aug  3 2011,13:03:54)
;
_computing_molecular_graphics
;
O. V. Dolomanov, L. J. Bourhis, R. J. Gildea, J. A. K. Howard and H. Puschmann,
OLEX2: a complete structure solution, refinement and analysis program.
J. Appl. Cryst. (2009). 42, 339-341.
;
_computing_publication_material
;
O. V. Dolomanov, L. J. Bourhis, R. J. Gildea, J. A. K. Howard and H. Puschmann,
OLEX2: a complete structure solution, refinement and analysis program.
J. Appl. Cryst. (2009). 42, 339-341.
;
_computing_structure_refinement
;
SHELXL, G.M. Sheldrick, Acta Cryst.
(2008). A64, 112-122
;
_computing_structure_solution 'SHELXS-97 (Sheldrick, 1990)'
_diffrn_ambient_temperature 120(2)
_diffrn_measured_fraction_theta_full 0.999
_diffrn_measured_fraction_theta_max 0.999
_diffrn_measurement_device_type 'Xcalibur, Sapphire3, Gemini ultra'
_diffrn_measurement_method '\w scans'
_diffrn_orient_matrix_UB_11 -0.0584960000
_diffrn_orient_matrix_UB_12 -0.0232769000
_diffrn_orient_matrix_UB_13 0.0468978000
_diffrn_orient_matrix_UB_21 -0.0291922000
_diffrn_orient_matrix_UB_22 0.0818771000
_diffrn_orient_matrix_UB_23 0.0100469000
_diffrn_orient_matrix_UB_31 -0.0839004000
_diffrn_orient_matrix_UB_32 0.0151577000
_diffrn_orient_matrix_UB_33 -0.0266186000
_diffrn_radiation_monochromator graphite
_diffrn_radiation_source 'Enhance (Mo) X-ray Source'
_diffrn_radiation_type MoK\a
_diffrn_radiation_wavelength 0.71073
_diffrn_reflns_av_R_equivalents 0.0431
_diffrn_reflns_av_sigmaI/netI 0.0264
_diffrn_reflns_limit_h_max 9
_diffrn_reflns_limit_h_min -9
_diffrn_reflns_limit_k_max 11
_diffrn_reflns_limit_k_min -11
_diffrn_reflns_limit_l_max 17
_diffrn_reflns_limit_l_min -17
_diffrn_reflns_number 19534
_diffrn_reflns_theta_full 27.50
_diffrn_reflns_theta_max 27.50
_diffrn_reflns_theta_min 2.75
_exptl_absorpt_coefficient_mu 0.312
_exptl_absorpt_correction_T_max 0.996
_exptl_absorpt_correction_T_min 0.996
_exptl_absorpt_correction_type analytical
_exptl_absorpt_process_details
;
CrysAlisPro, Agilent Technologies,
Version 1.171.35.15 (release 03-08-2011 CrysAlis171 .NET)
(compiled Aug  3 2011,13:03:54)
Analytical numeric absorption correction using a multifaceted crystal
            model based on expressions derived by R.C. Clark & J.S. Reid.
(Clark, R. C. & Reid, J. S. (1995). Acta Cryst. A51, 887-897)
;
_exptl_crystal_colour colourless
_exptl_crystal_density_diffrn 1.471
_exptl_crystal_density_method 'not measured'
_exptl_crystal_description block
_exptl_crystal_F_000 348
_exptl_crystal_size_max 0.5484
_exptl_crystal_size_mid 0.4243
_exptl_crystal_size_min 0.1448
_refine_diff_density_max 0.355
_refine_diff_density_min -0.252
_refine_diff_density_rms 0.051
_refine_ls_extinction_method none
_refine_ls_goodness_of_fit_ref 1.041
_refine_ls_hydrogen_treatment constr
_refine_ls_matrix_type full
_refine_ls_number_parameters 193
_refine_ls_number_reflns 3441
_refine_ls_number_restraints 0
_refine_ls_restrained_S_all 1.041
_refine_ls_R_factor_all 0.0430
_refine_ls_R_factor_gt 0.0357
_refine_ls_shift/su_max 0.000
_refine_ls_shift/su_mean 0.000
_refine_ls_structure_factor_coef Fsqd
_refine_ls_weighting_details 'calc w=1/[\s^2^(Fo^2^)+(0.0438P)^2^+0.2981P] where P=(Fo^2^+2Fc^2^)/3'
_refine_ls_weighting_scheme calc
_refine_ls_wR_factor_gt 0.0871
_refine_ls_wR_factor_ref 0.0917
_reflns_number_gt 2977
_reflns_number_total 3441
_reflns_threshold_expression >2sigma(I)
_cod_data_source_file c3dt53001a.txt
_cod_data_source_block 12srv081
_cod_database_code 7029096

loop_
_symmetry_equiv_pos_as_xyz
'x, y, z'
'-x, -y, -z'

loop_
_atom_site_label
_atom_site_type_symbol
_atom_site_fract_x
_atom_site_fract_y
_atom_site_fract_z
_atom_site_U_iso_or_equiv
_atom_site_adp_type
_atom_site_occupancy
_atom_site_symmetry_multiplicity
_atom_site_calc_flag
_atom_site_refinement_flags
K1 K 0.5000 0.0000 0.5000 0.01987(11) Uani 1 2 d S
O1 O 0.33288(17) 0.31798(13) 0.48794(9) 0.0278(3) Uani 1 1 d .
O3 O 0.40872(15) 0.00042(15) 0.31556(8) 0.0294(3) Uani 1 1 d .
N2 N 0.69830(17) -0.02946(15) 0.20057(9) 0.0200(3) Uani 1 1 d .
N1 N 0.58799(19) 0.40136(15) 0.37588(10) 0.0224(3) Uani 1 1 d .
C8 C 0.8332(2) -0.13660(18) 0.26895(11) 0.0200(3) Uani 1 1 d .
H8A H 0.9242 -0.2244 0.2319 0.024 Uiso 1 1 calc R
H8B H 0.7545 -0.1879 0.3289 0.024 Uiso 1 1 calc R
C1 C 0.3967(2) 0.39231(17) 0.40595(11) 0.0210(3) Uani 1 1 d .
C2 C 0.2738(3) 0.4875(2) 0.32203(13) 0.0283(3) Uani 1 1 d .
H2A H 0.1498 0.5618 0.3515 0.034 Uiso 1 1 calc R
H2B H 0.2368 0.4133 0.2845 0.034 Uiso 1 1 calc R
C9 C 0.5006(2) 0.02917(19) 0.22880(11) 0.0216(3) Uani 1 1 d .
C12 C 0.7663(2) 0.0190(2) 0.09132(11) 0.0266(3) Uani 1 1 d .
H12A H 0.7901 -0.0721 0.0511 0.032 Uiso 1 1 calc R
H12B H 0.8910 0.0559 0.0828 0.032 Uiso 1 1 calc R
C11 C 0.5913(3) 0.1596(2) 0.05765(13) 0.0323(4) Uani 1 1 d .
H11A H 0.6166 0.2662 0.0603 0.039 Uiso 1 1 calc R
H11B H 0.5701 0.1560 -0.0135 0.039 Uiso 1 1 calc R
C5 C 0.7515(2) 0.3215(2) 0.43573(13) 0.0278(3) Uani 1 1 d .
H5A H 0.6967 0.2689 0.5033 0.033 Uiso 1 1 calc R
H5B H 0.8132 0.4048 0.4492 0.033 Uiso 1 1 calc R
C10 C 0.4106(2) 0.1322(2) 0.13553(12) 0.0306(4) Uani 1 1 d .
H10A H 0.3217 0.2372 0.1537 0.037 Uiso 1 1 calc R
H10B H 0.3324 0.0743 0.1075 0.037 Uiso 1 1 calc R
C4 C 0.6211(3) 0.4872(2) 0.27095(13) 0.0335(4) Uani 1 1 d .
H4A H 0.6817 0.4094 0.2207 0.040 Uiso 1 1 calc R
H4B H 0.7094 0.5608 0.2672 0.040 Uiso 1 1 calc R
C3 C 0.4106(3) 0.5837(2) 0.25040(14) 0.0376(4) Uani 1 1 d .
H3A H 0.3815 0.6958 0.2672 0.045 Uiso 1 1 calc R
H3B H 0.3945 0.5895 0.1772 0.045 Uiso 1 1 calc R
P1 P 0.0000 0.5000 0.0000 0.02147(13) Uani 1 2 d S
F3 F 0.22643(15) 0.41334(14) -0.03857(9) 0.0491(3) Uani 1 1 d .
F2 F 0.02749(15) 0.66656(13) -0.07022(9) 0.0421(3) Uani 1 1 d .
F1 F 0.0704(2) 0.54835(17) 0.09472(10) 0.0578(4) Uani 1 1 d .
O2 O 0.82353(14) 0.07046(12) 0.36840(8) 0.0213(2) Uani 1 1 d .
C7 C 0.9567(2) -0.04554(19) 0.30714(12) 0.0232(3) Uani 1 1 d .
H7A H 1.0551 -0.1229 0.3491 0.028 Uiso 1 1 calc R
H7B H 1.0308 0.0109 0.2477 0.028 Uiso 1 1 calc R
C6 C 0.9120(2) 0.1942(2) 0.38216(14) 0.0288(4) Uani 1 1 d .
H6A H 0.9683 0.2447 0.3142 0.035 Uiso 1 1 calc R
H6B H 1.0222 0.1463 0.4246 0.035 Uiso 1 1 calc R

loop_
_atom_site_aniso_label
_atom_site_aniso_U_11
_atom_site_aniso_U_22
_atom_site_aniso_U_33
_atom_site_aniso_U_23
_atom_site_aniso_U_13
_atom_site_aniso_U_12
K1 0.0208(2) 0.0187(2) 0.0172(2) -0.00036(15) 0.00074(16) -0.00383(16)
O1 0.0275(6) 0.0203(5) 0.0284(6) 0.0015(4) 0.0053(5) -0.0030(4)
O3 0.0159(5) 0.0504(7) 0.0220(5) -0.0063(5) -0.0002(4) -0.0093(5)
N2 0.0168(6) 0.0250(6) 0.0177(6) -0.0038(5) -0.0004(5) -0.0054(5)
N1 0.0230(6) 0.0196(6) 0.0238(6) -0.0049(5) 0.0018(5) -0.0060(5)
C8 0.0168(6) 0.0203(7) 0.0224(7) -0.0050(5) -0.0011(5) -0.0036(5)
C1 0.0233(7) 0.0139(6) 0.0244(7) -0.0053(5) 0.0012(6) -0.0032(5)
C2 0.0301(8) 0.0250(8) 0.0289(8) -0.0009(6) -0.0061(6) -0.0059(6)
C9 0.0173(7) 0.0294(8) 0.0203(7) -0.0068(6) -0.0039(5) -0.0063(6)
C12 0.0263(8) 0.0323(8) 0.0192(7) -0.0028(6) 0.0022(6) -0.0080(7)
C11 0.0368(9) 0.0331(9) 0.0248(8) 0.0007(7) -0.0059(7) -0.0069(7)
C5 0.0230(8) 0.0283(8) 0.0360(9) -0.0146(7) -0.0051(6) -0.0056(6)
C10 0.0251(8) 0.0415(9) 0.0234(8) -0.0061(7) -0.0079(6) -0.0013(7)
C4 0.0365(9) 0.0320(9) 0.0298(9) 0.0007(7) 0.0057(7) -0.0147(7)
C3 0.0433(10) 0.0314(9) 0.0316(9) 0.0068(7) -0.0007(8) -0.0088(8)
P1 0.0175(3) 0.0234(3) 0.0212(3) 0.0012(2) -0.0023(2) -0.0045(2)
F3 0.0262(5) 0.0516(7) 0.0453(6) 0.0151(5) 0.0080(5) 0.0074(5)
F2 0.0335(6) 0.0319(6) 0.0522(7) 0.0142(5) -0.0021(5) -0.0095(4)
F1 0.0746(9) 0.0645(8) 0.0460(7) -0.0121(6) -0.0275(6) -0.0215(7)
O2 0.0152(5) 0.0222(5) 0.0277(5) -0.0106(4) 0.0014(4) -0.0051(4)
C7 0.0147(7) 0.0261(8) 0.0286(8) -0.0110(6) -0.0012(6) -0.0009(6)
C6 0.0181(7) 0.0303(8) 0.0426(9) -0.0160(7) -0.0023(6) -0.0078(6)

loop_
_atom_type_symbol
_atom_type_description
_atom_type_scat_dispersion_real
_atom_type_scat_dispersion_imag
_atom_type_scat_source
C C 0.0033 0.0016 'International Tables Vol C Tables 4.2.6.8 and 6.1.1.4'
H H 0.0000 0.0000 'International Tables Vol C Tables 4.2.6.8 and 6.1.1.4'
F F 0.0171 0.0103 'International Tables Vol C Tables 4.2.6.8 and 6.1.1.4'
K K 0.2009 0.2494 'International Tables Vol C Tables 4.2.6.8 and 6.1.1.4'
N N 0.0061 0.0033 'International Tables Vol C Tables 4.2.6.8 and 6.1.1.4'
O O 0.0106 0.0060 'International Tables Vol C Tables 4.2.6.8 and 6.1.1.4'
P P 0.1023 0.0942 'International Tables Vol C Tables 4.2.6.8 and 6.1.1.4'

loop_
_geom_angle_atom_site_label_1
_geom_angle_atom_site_label_2
_geom_angle_atom_site_label_3
_geom_angle
_geom_angle_site_symmetry_1
_geom_angle_site_symmetry_3
O3 K1 O3 180.0 . 2_656
O3 K1 O1 90.25(4) . .
O3 K1 O1 89.75(4) 2_656 .
O3 K1 O1 89.75(4) . 2_656
O3 K1 O1 90.25(4) 2_656 2_656
O1 K1 O1 180.0 . 2_656
O3 K1 O2 103.24(3) . 2_656
O3 K1 O2 76.76(3) 2_656 2_656
O1 K1 O2 91.67(3) . 2_656
O1 K1 O2 88.33(3) 2_656 2_656
O3 K1 O2 76.76(3) . .
O3 K1 O2 103.24(3) 2_656 .
O1 K1 O2 88.33(3) . .
O1 K1 O2 91.67(3) 2_656 .
O2 K1 O2 180.00(4) 2_656 .
O3 K1 C1 77.57(4) . .
O3 K1 C1 102.43(4) 2_656 .
O1 K1 C1 20.33(3) . .
O1 K1 C1 159.67(3) 2_656 .
O2 K1 C1 109.86(3) 2_656 .
O2 K1 C1 70.14(3) . .
O3 K1 C1 102.43(4) . 2_656
O3 K1 C1 77.57(4) 2_656 2_656
O1 K1 C1 159.67(3) . 2_656
O1 K1 C1 20.33(3) 2_656 2_656
O2 K1 C1 70.14(3) 2_656 2_656
O2 K1 C1 109.86(3) . 2_656
C1 K1 C1 180.0 . 2_656
C1 O1 K1 111.27(9) . .
C9 O3 K1 130.33(9) . .
C9 N2 C8 124.19(12) . .
C9 N2 C12 113.83(12) . .
C8 N2 C12 121.92(12) . .
C1 N1 C5 124.40(13) . .
C1 N1 C4 113.14(13) . .
C5 N1 C4 122.20(13) . .
N2 C8 C7 111.68(12) . .
N2 C8 H8A 109.3 . .
C7 C8 H8A 109.3 . .
N2 C8 H8B 109.3 . .
C7 C8 H8B 109.3 . .
H8A C8 H8B 107.9 . .
O1 C1 N1 125.77(14) . .
O1 C1 C2 125.77(14) . .
N1 C1 C2 108.46(13) . .
O1 C1 K1 48.40(7) . .
N1 C1 K1 96.55(9) . .
C2 C1 K1 131.14(10) . .
C1 C2 C3 104.55(14) . .
C1 C2 H2A 110.8 . .
C3 C2 H2A 110.8 . .
C1 C2 H2B 110.8 . .
C3 C2 H2B 110.8 . .
H2A C2 H2B 108.9 . .
O3 C9 N2 125.42(14) . .
O3 C9 C10 126.10(14) . .
N2 C9 C10 108.46(13) . .
N2 C12 C11 103.26(12) . .
N2 C12 H12A 111.1 . .
C11 C12 H12A 111.1 . .
N2 C12 H12B 111.1 . .
C11 C12 H12B 111.1 . .
H12A C12 H12B 109.1 . .
C10 C11 C12 104.41(13) . .
C10 C11 H11A 110.9 . .
C12 C11 H11A 110.9 . .
C10 C11 H11B 110.9 . .
C12 C11 H11B 110.9 . .
H11A C11 H11B 108.9 . .
N1 C5 C6 113.09(13) . .
N1 C5 H5A 109.0 . .
C6 C5 H5A 109.0 . .
N1 C5 H5B 109.0 . .
C6 C5 H5B 109.0 . .
H5A C5 H5B 107.8 . .
C9 C10 C11 104.38(13) . .
C9 C10 H10A 110.9 . .
C11 C10 H10A 110.9 . .
C9 C10 H10B 110.9 . .
C11 C10 H10B 110.9 . .
H10A C10 H10B 108.9 . .
N1 C4 C3 103.37(13) . .
N1 C4 H4A 111.1 . .
C3 C4 H4A 111.1 . .
N1 C4 H4B 111.1 . .
C3 C4 H4B 111.1 . .
H4A C4 H4B 109.1 . .
C2 C3 C4 103.95(13) . .
C2 C3 H3A 111.0 . .
C4 C3 H3A 111.0 . .
C2 C3 H3B 111.0 . .
C4 C3 H3B 111.0 . .
H3A C3 H3B 109.0 . .
F1 P1 F1 180.00(4) 2_565 .
F1 P1 F3 89.80(7) 2_565 2_565
F1 P1 F3 90.20(7) . 2_565
F1 P1 F3 90.20(7) 2_565 .
F1 P1 F3 89.80(7) . .
F3 P1 F3 180.00(9) 2_565 .
F1 P1 F2 90.95(7) 2_565 2_565
F1 P1 F2 89.05(7) . 2_565
F3 P1 F2 89.89(6) 2_565 2_565
F3 P1 F2 90.11(6) . 2_565
F1 P1 F2 89.05(7) 2_565 .
F1 P1 F2 90.95(7) . .
F3 P1 F2 90.11(6) 2_565 .
F3 P1 F2 89.89(6) . .
F2 P1 F2 180.00(9) 2_565 .
C6 O2 C7 112.75(11) . .
C6 O2 K1 121.83(9) . .
C7 O2 K1 121.81(8) . .
O2 C7 C8 108.29(11) . .
O2 C7 H7A 110.0 . .
C8 C7 H7A 110.0 . .
O2 C7 H7B 110.0 . .
C8 C7 H7B 110.0 . .
H7A C7 H7B 108.4 . .
O2 C6 C5 108.36(12) . .
O2 C6 H6A 110.0 . .
C5 C6 H6A 110.0 . .
O2 C6 H6B 110.0 . .
C5 C6 H6B 110.0 . .
H6A C6 H6B 108.4 . .

loop_
_geom_bond_atom_site_label_1
_geom_bond_atom_site_label_2
_geom_bond_distance
_geom_bond_site_symmetry_2
K1 O3 2.6401(11) .
K1 O3 2.6401(11) 2_656
K1 O1 2.6552(11) .
K1 O1 2.6552(11) 2_656
K1 O2 2.7373(10) 2_656
K1 O2 2.7373(10) .
K1 C1 3.3087(14) .
K1 C1 3.3087(14) 2_656
O1 C1 1.2335(18) .
O3 C9 1.2321(18) .
N2 C9 1.3453(18) .
N2 C8 1.4463(18) .
N2 C12 1.4641(18) .
N1 C1 1.3463(19) .
N1 C5 1.453(2) .
N1 C4 1.464(2) .
C8 C7 1.516(2) .
C8 H8A 0.9900 .
C8 H8B 0.9900 .
C1 C2 1.509(2) .
C2 C3 1.525(2) .
C2 H2A 0.9900 .
C2 H2B 0.9900 .
C9 C10 1.514(2) .
C12 C11 1.534(2) .
C12 H12A 0.9900 .
C12 H12B 0.9900 .
C11 C10 1.526(2) .
C11 H11A 0.9900 .
C11 H11B 0.9900 .
C5 C6 1.515(2) .
C5 H5A 0.9900 .
C5 H5B 0.9900 .
C10 H10A 0.9900 .
C10 H10B 0.9900 .
C4 C3 1.526(3) .
C4 H4A 0.9900 .
C4 H4B 0.9900 .
C3 H3A 0.9900 .
C3 H3B 0.9900 .
P1 F1 1.5902(11) 2_565
P1 F1 1.5902(11) .
P1 F3 1.5907(10) 2_565
P1 F3 1.5907(10) .
P1 F2 1.6010(10) 2_565
P1 F2 1.6010(10) .
O2 C6 1.4249(18) .
O2 C7 1.4294(17) .
C7 H7A 0.9900 .
C7 H7B 0.9900 .
C6 H6A 0.9900 .
C6 H6B 0.9900 .
